data_7230428
loop_
_publ_author_name
'Seiler, Vanessa Kristina'
'Callebaut, Kevin'
'Robeyns, Koen'
'Tumanov, Nikolay'
'Wouters, Johan'
'Champagne, Beno\^it'
'Leyssens, Tom'

_publ_section_title
;
 Acidochromic spiropyran--merocyanine stabilisation in the solid state
;
_journal_issue 24
_journal_name_full CrystEngComm
_journal_page_first 3318
_journal_paper_doi 10.1039/C8CE00291F
_journal_volume 20
_journal_year 2018
_chemical_formula_moiety 'C20 H22 N O2 1+, Cl 1-, 2(H2 O)'
_chemical_formula_sum 'C20 H26 Cl N O4'
_chemical_formula_weight 379.87
_space_group_crystal_system monoclinic
_space_group_IT_number 14
_space_group_name_Hall '-P 2ybc'
_space_group_name_H-M_alt 'P 1 21/c 1'
_symmetry_space_group_name_Hall '-P 2ybc'
_symmetry_space_group_name_H-M 'P 1 21/c 1'
_atom_sites_solution_hydrogens mixed
_audit_creation_method SHELXL-2016/4
_audit_update_record
;
2018-02-15 deposited with the CCDC.
2018-04-06 downloaded from the CCDC.
;
_cell_angle_alpha 90
_cell_angle_beta 98.786(3)
_cell_angle_gamma 90
_cell_formula_units_Z 4
_cell_length_a 11.5183(3)
_cell_length_b 24.4350(7)
_cell_length_c 7.1002(2)
_cell_measurement_reflns_used 8842
_cell_measurement_temperature 150(2)
_cell_measurement_theta_max 26.0810
_cell_measurement_theta_min 3.0560
_cell_volume 1974.90(10)
_computing_cell_refinement
;
CrysAlisPro, Agilent Technologies,
Version 1.171.37.35 (release 13-08-2014 CrysAlis171 .NET)
(compiled Aug 13 2014,18:06:01)
;
_computing_data_collection MAR
_computing_data_reduction
;
CrysAlisPro, Agilent Technologies,
Version 1.171.37.35 (release 13-08-2014 CrysAlis171 .NET)
(compiled Aug 13 2014,18:06:01)
;
_computing_molecular_graphics 'MERCURY (Macrae et al., 2008)'
_computing_publication_material
;

'MERCURY (Macrae et al., 2008), Platon (Spek, 2009)'



;
_computing_structure_refinement 'SHELXL-2014/7 (Sheldrick, 2014)'
_computing_structure_solution 'SHELXT (Sheldrick, 2015)'
_diffrn_ambient_temperature 150(2)
_diffrn_measured_fraction_theta_full 0.998
_diffrn_measured_fraction_theta_max 0.993
_diffrn_measurement_device_type 'MAR345 image plate'
_diffrn_measurement_method '150 images, \D\F 1.2\% '
_diffrn_radiation_monochromator 'Xenocs Fox3D mirror'
_diffrn_radiation_type MoK\a
_diffrn_radiation_wavelength 0.71073
_diffrn_reflns_av_R_equivalents 0.0871
_diffrn_reflns_av_unetI/netI 0.0508
_diffrn_reflns_Laue_measured_fraction_full 0.998
_diffrn_reflns_Laue_measured_fraction_max 0.993
_diffrn_reflns_limit_h_max 14
_diffrn_reflns_limit_h_min -14
_diffrn_reflns_limit_k_max 30
_diffrn_reflns_limit_k_min -30
_diffrn_reflns_limit_l_max 8
_diffrn_reflns_limit_l_min -8
_diffrn_reflns_number 18299
_diffrn_reflns_point_group_measured_fraction_full 0.998
_diffrn_reflns_point_group_measured_fraction_max 0.993
_diffrn_reflns_theta_full 25.242
_diffrn_reflns_theta_max 26.162
_diffrn_reflns_theta_min 3.075
_diffrn_source 'Rigaku UltraX 18 rotating anode'
_exptl_absorpt_coefficient_mu 0.217
_exptl_absorpt_correction_T_max 1.00000
_exptl_absorpt_correction_T_min 0.55866
_exptl_absorpt_correction_type multi-scan
_exptl_absorpt_process_details
;
CrysAlisPro, Agilent Technologies,
Version 1.171.37.35 (release 13-08-2014 CrysAlis171 .NET)
(compiled Aug 13 2014,18:06:01)
Empirical absorption correction using spherical harmonics,
 implemented in SCALE3 ABSPACK scaling algorithm.
;
_exptl_crystal_colour orange
_exptl_crystal_density_diffrn 1.278
_exptl_crystal_description bar
_exptl_crystal_F_000 808
_exptl_crystal_recrystallization_method 'Re-crystallisation from solvent: Acetone'
_exptl_crystal_size_max 0.10
_exptl_crystal_size_mid 0.08
_exptl_crystal_size_min 0.06
_refine_diff_density_max 0.599
_refine_diff_density_min -0.243
_refine_diff_density_rms 0.060
_refine_ls_extinction_method none
_refine_ls_goodness_of_fit_ref 1.034
_refine_ls_hydrogen_treatment mixed
_refine_ls_matrix_type full
_refine_ls_number_parameters 247
_refine_ls_number_reflns 3922
_refine_ls_number_restraints 0
_refine_ls_restrained_S_all 1.034
_refine_ls_R_factor_all 0.0578
_refine_ls_R_factor_gt 0.0480
_refine_ls_shift/su_max 0.000
_refine_ls_shift/su_mean 0.000
_refine_ls_structure_factor_coef Fsqd
_refine_ls_weighting_details 'w=1/[\s^2^(Fo^2^)+(0.0610P)^2^+0.8630P] where P=(Fo^2^+2Fc^2^)/3'
_refine_ls_weighting_scheme calc
_refine_ls_wR_factor_gt 0.1197
_refine_ls_wR_factor_ref 0.1257
_reflns_Friedel_coverage 0.000
_reflns_number_gt 3270
_reflns_number_total 3922
_reflns_threshold_expression 'I > 2\s(I)'
_cod_data_source_file c8ce00291f2.cif
_cod_data_source_block VS-KC-SPOMe-HCl
_cod_depositor_comments 'Adding full bibliography for 7230424--7230439.cif.'
_cod_original_cell_volume 1974.90(11)
_cod_database_code 7230428
_shelx_shelxl_version_number 2016/4
_shelx_space_group_comment
;
The symmetry employed for this shelxl refinement is uniquely defined
by the following loop, which should always be used as a source of
symmetry information in preference to the above space-group names.
They are only intended as comments.
;

loop_
_space_group_symop_operation_xyz
'x, y, z'
'-x, y+1/2, -z+1/2'
'-x, -y, -z'
'x, -y-1/2, z-1/2'

loop_
_atom_site_label
_atom_site_type_symbol
_atom_site_fract_x
_atom_site_fract_y
_atom_site_fract_z
_atom_site_U_iso_or_equiv
_atom_site_adp_type
_atom_site_occupancy
_atom_site_site_symmetry_order
_atom_site_calc_flag
_atom_site_refinement_flags_posn
_atom_site_refinement_flags_adp
O1 O -0.04805(12) 0.37387(6) -0.2596(2) 0.0307(3) Uani 1 1 d . .
H1 H -0.112(2) 0.3595(5) -0.3024(15) 0.046 Uiso 1 1 calc R U
C2 C 0.03979(15) 0.34648(7) -0.3237(3) 0.0220(4) Uani 1 1 d . .
C3 C 0.02216(16) 0.31827(7) -0.4990(3) 0.0233(4) Uani 1 1 d . .
C4 C 0.11381(16) 0.28993(8) -0.5582(3) 0.0252(4) Uani 1 1 d . .
H4 H 0.101676 0.270615 -0.672343 0.030 Uiso 1 1 calc R U
C5 C 0.22518(16) 0.29022(8) -0.4462(3) 0.0268(4) Uani 1 1 d . .
H5 H 0.286136 0.270480 -0.485726 0.032 Uiso 1 1 calc R U
C6 C 0.24541(16) 0.31933(8) -0.2787(3) 0.0239(4) Uani 1 1 d . .
H6 H 0.320322 0.320166 -0.207918 0.029 Uiso 1 1 calc R U
C7 C 0.15252(15) 0.34799(7) -0.2138(3) 0.0219(4) Uani 1 1 d . .
C8 C 0.16758(16) 0.38025(7) -0.0408(3) 0.0232(4) Uani 1 1 d . .
H8 H 0.104861 0.402617 -0.022862 0.028 Uiso 1 1 calc R U
C9 C 0.26208(16) 0.38168(8) 0.0977(3) 0.0236(4) Uani 1 1 d . .
H9 H 0.324438 0.358081 0.089360 0.028 Uiso 1 1 calc R U
C10 C 0.26966(15) 0.41815(7) 0.2564(3) 0.0214(4) Uani 1 1 d . .
C11 C 0.19122(15) 0.46742(7) 0.2807(3) 0.0205(4) Uani 1 1 d . .
C12 C 0.06497(15) 0.45126(8) 0.3069(3) 0.0274(4) Uani 1 1 d . .
H12A H 0.022983 0.483269 0.336653 0.041 Uiso 1 1 calc R U
H12B H 0.068004 0.425300 0.408974 0.041 Uiso 1 1 calc R U
H12C H 0.025499 0.435176 0.191196 0.041 Uiso 1 1 calc R U
C13 C 0.19187(18) 0.50851(8) 0.1156(3) 0.0279(4) Uani 1 1 d . .
H13A H 0.271427 0.518217 0.105406 0.042 Uiso 1 1 calc R U
H13B H 0.149100 0.540786 0.140329 0.042 Uiso 1 1 calc R U
H13C H 0.155476 0.492085 -0.001459 0.042 Uiso 1 1 calc R U
C14 C 0.25391(15) 0.49192(7) 0.4634(3) 0.0206(4) Uani 1 1 d . .
C15 C 0.23113(16) 0.53900(8) 0.5587(3) 0.0242(4) Uani 1 1 d . .
H15 H 0.165612 0.560405 0.516126 0.029 Uiso 1 1 calc R U
C16 C 0.30926(17) 0.55352(8) 0.7209(3) 0.0282(4) Uani 1 1 d . .
H16 H 0.296292 0.585331 0.786471 0.034 Uiso 1 1 calc R U
C17 C 0.40634(17) 0.52106(8) 0.7857(3) 0.0290(4) Uani 1 1 d . .
H17 H 0.457461 0.531942 0.893446 0.035 Uiso 1 1 calc R U
C18 C 0.42925(17) 0.47275(8) 0.6942(3) 0.0272(4) Uani 1 1 d . .
H18 H 0.492897 0.450441 0.739119 0.033 Uiso 1 1 calc R U
C19 C 0.35099(15) 0.46003(8) 0.5315(3) 0.0218(4) Uani 1 1 d . .
N20 N 0.35613(12) 0.41565(6) 0.4031(2) 0.0211(3) Uani 1 1 d . .
C21 C 0.44957(16) 0.37431(8) 0.4354(3) 0.0271(4) Uani 1 1 d . .
H21A H 0.459886 0.362726 0.566045 0.041 Uiso 1 1 calc R U
H21B H 0.521623 0.389766 0.407293 0.041 Uiso 1 1 calc R U
H21C H 0.428293 0.343418 0.353843 0.041 Uiso 1 1 calc R U
O22 O -0.08868(11) 0.32329(6) -0.5984(2) 0.0294(3) Uani 1 1 d . .
C23 C -0.11197(19) 0.29784(10) -0.7826(3) 0.0365(5) Uani 1 1 d . .
H23A H -0.104680 0.258861 -0.768537 0.055 Uiso 1 1 calc R U
H23B H -0.056585 0.310843 -0.860543 0.055 Uiso 1 1 calc R U
H23C H -0.190202 0.306799 -0.842005 0.055 Uiso 1 1 calc R U
CL1 Cl 0.55520(4) 0.34106(2) -0.03835(7) 0.02941(16) Uani 1 1 d . .
O1X O 0.73788(13) 0.34288(7) 0.6661(2) 0.0393(4) Uani 1 1 d G .
H11X H 0.693790 0.342608 0.746548 0.059 Uiso 1 1 d G U
H12X H 0.705526 0.323067 0.580666 0.053(9) Uiso 1 1 d G .
O1Y O 0.62099(16) 0.28192(6) 0.3733(2) 0.0430(4) Uani 1 1 d G .
H11Y H 0.603422 0.289467 0.259975 0.065 Uiso 1 1 d G U
H12Y H 0.603030 0.249589 0.380439 0.065 Uiso 1 1 d G U

loop_
_atom_site_aniso_label
_atom_site_aniso_U_11
_atom_site_aniso_U_22
_atom_site_aniso_U_33
_atom_site_aniso_U_23
_atom_site_aniso_U_13
_atom_site_aniso_U_12
O1 0.0229(6) 0.0371(8) 0.0310(8) -0.0130(6) 0.0001(6) 0.0065(6)
C2 0.0240(8) 0.0193(8) 0.0232(10) -0.0003(7) 0.0049(7) 0.0009(7)
C3 0.0240(8) 0.0233(9) 0.0224(10) 0.0002(7) 0.0030(7) -0.0024(7)
C4 0.0300(9) 0.0225(9) 0.0236(10) -0.0053(8) 0.0061(8) -0.0040(8)
C5 0.0246(9) 0.0279(10) 0.0296(11) -0.0042(8) 0.0096(8) -0.0003(8)
C6 0.0213(8) 0.0250(9) 0.0257(10) 0.0006(8) 0.0047(7) -0.0019(7)
C7 0.0255(9) 0.0195(9) 0.0211(10) 0.0028(7) 0.0046(7) -0.0005(7)
C8 0.0245(8) 0.0220(9) 0.0234(10) 0.0003(8) 0.0046(7) 0.0011(7)
C9 0.0244(8) 0.0233(9) 0.0238(10) -0.0004(8) 0.0059(7) 0.0028(7)
C10 0.0203(8) 0.0230(9) 0.0211(10) 0.0029(7) 0.0041(7) -0.0010(7)
C11 0.0203(8) 0.0226(9) 0.0182(9) 0.0008(7) 0.0019(7) 0.0013(7)
C12 0.0212(8) 0.0308(10) 0.0305(11) -0.0042(9) 0.0047(8) -0.0020(8)
C13 0.0345(10) 0.0291(10) 0.0195(10) 0.0018(8) 0.0025(8) 0.0028(8)
C14 0.0206(8) 0.0236(9) 0.0180(9) 0.0034(7) 0.0046(7) -0.0015(7)
C15 0.0268(9) 0.0233(9) 0.0232(10) 0.0030(8) 0.0060(8) -0.0010(7)
C16 0.0366(10) 0.0262(10) 0.0230(10) -0.0009(8) 0.0083(8) -0.0048(8)
C17 0.0337(10) 0.0334(10) 0.0181(10) -0.0004(8) -0.0015(8) -0.0075(9)
C18 0.0265(9) 0.0321(10) 0.0215(10) 0.0044(8) -0.0007(8) -0.0011(8)
C19 0.0233(8) 0.0248(9) 0.0177(9) 0.0023(7) 0.0040(7) -0.0028(7)
N20 0.0198(7) 0.0241(8) 0.0192(8) 0.0009(6) 0.0027(6) 0.0016(6)
C21 0.0238(9) 0.0313(10) 0.0256(11) 0.0023(8) 0.0015(8) 0.0079(8)
O22 0.0256(7) 0.0364(8) 0.0244(8) -0.0087(6) -0.0020(6) 0.0041(6)
C23 0.0333(10) 0.0470(13) 0.0274(12) -0.0121(10) -0.0008(9) 0.0016(10)
CL1 0.0280(2) 0.0358(3) 0.0238(3) -0.00342(19) 0.00219(19) 0.00487(19)
O1X 0.0347(8) 0.0511(10) 0.0344(9) -0.0113(8) 0.0130(7) -0.0128(7)
O1Y 0.0650(11) 0.0290(8) 0.0329(9) -0.0002(7) 0.0005(8) 0.0000(8)

loop_
_atom_type_symbol
_atom_type_description
_atom_type_scat_dispersion_real
_atom_type_scat_dispersion_imag
_atom_type_scat_source
C C 0.0033 0.0016 'International Tables Vol C Tables 4.2.6.8 and 6.1.1.4'
H H 0.0000 0.0000 'International Tables Vol C Tables 4.2.6.8 and 6.1.1.4'
N N 0.0061 0.0033 'International Tables Vol C Tables 4.2.6.8 and 6.1.1.4'
O O 0.0106 0.0060 'International Tables Vol C Tables 4.2.6.8 and 6.1.1.4'
Cl Cl 0.1484 0.1585 'International Tables Vol C Tables 4.2.6.8 and 6.1.1.4'

loop_
_geom_angle_atom_site_label_1
_geom_angle_atom_site_label_2
_geom_angle_atom_site_label_3
_geom_angle
C2 O1 H1 109.5
O1 C2 C7 118.39(17)
O1 C2 C3 121.74(16)
C7 C2 C3 119.84(16)
O22 C3 C4 125.84(18)
O22 C3 C2 114.15(16)
C4 C3 C2 120.00(17)
C3 C4 C5 120.05(18)
C3 C4 H4 120.0
C5 C4 H4 120.0
C6 C5 C4 120.85(17)
C6 C5 H5 119.6
C4 C5 H5 119.6
C5 C6 C7 120.10(17)
C5 C6 H6 120.0
C7 C6 H6 120.0
C2 C7 C6 119.08(17)
C2 C7 C8 117.69(16)
C6 C7 C8 123.21(17)
C9 C8 C7 127.62(17)
C9 C8 H8 116.2
C7 C8 H8 116.2
C8 C9 C10 122.38(16)
C8 C9 H9 118.8
C10 C9 H9 118.8
N20 C10 C9 122.54(16)
N20 C10 C11 109.44(15)
C9 C10 C11 127.83(16)
C14 C11 C10 101.28(14)
C14 C11 C13 109.73(15)
C10 C11 C13 110.76(15)
C14 C11 C12 109.49(15)
C10 C11 C12 113.27(15)
C13 C11 C12 111.78(15)
C11 C12 H12A 109.5
C11 C12 H12B 109.5
H12A C12 H12B 109.5
C11 C12 H12C 109.5
H12A C12 H12C 109.5
H12B C12 H12C 109.5
C11 C13 H13A 109.5
C11 C13 H13B 109.5
H13A C13 H13B 109.5
C11 C13 H13C 109.5
H13A C13 H13C 109.5
H13B C13 H13C 109.5
C15 C14 C19 120.05(18)
C15 C14 C11 130.58(17)
C19 C14 C11 109.33(16)
C14 C15 C16 118.02(18)
C14 C15 H15 121.0
C16 C15 H15 121.0
C17 C16 C15 120.87(19)
C17 C16 H16 119.6
C15 C16 H16 119.6
C16 C17 C18 121.95(19)
C16 C17 H17 119.0
C18 C17 H17 119.0
C19 C18 C17 115.67(18)
C19 C18 H18 122.2
C17 C18 H18 122.2
C18 C19 C14 123.41(18)
C18 C19 N20 128.19(17)
C14 C19 N20 108.35(16)
C10 N20 C19 111.56(15)
C10 N20 C21 126.75(16)
C19 N20 C21 121.68(15)
N20 C21 H21A 109.5
N20 C21 H21B 109.5
H21A C21 H21B 109.5
N20 C21 H21C 109.5
H21A C21 H21C 109.5
H21B C21 H21C 109.5
C3 O22 C23 117.47(15)
O22 C23 H23A 109.5
O22 C23 H23B 109.5
H23A C23 H23B 109.5
O22 C23 H23C 109.5
H23A C23 H23C 109.5
H23B C23 H23C 109.5
H11X O1X H12X 104.5
H11Y O1Y H12Y 104.5

loop_
_geom_bond_atom_site_label_1
_geom_bond_atom_site_label_2
_geom_bond_distance
O1 C2 1.349(2)
O1 H1 0.83(3)
C2 C7 1.409(3)
C2 C3 1.411(3)
C3 O22 1.367(2)
C3 C4 1.380(3)
C4 C5 1.402(3)
C4 H4 0.9300
C5 C6 1.375(3)
C5 H5 0.9300
C6 C7 1.413(3)
C6 H6 0.9300
C7 C8 1.447(3)
C8 C9 1.351(3)
C8 H8 0.9300
C9 C10 1.429(3)
C9 H9 0.9300
C10 N20 1.328(2)
C10 C11 1.531(2)
C11 C14 1.509(3)
C11 C13 1.544(3)
C11 C12 1.545(2)
C12 H12A 0.9600
C12 H12B 0.9600
C12 H12C 0.9600
C13 H13A 0.9600
C13 H13B 0.9600
C13 H13C 0.9600
C14 C15 1.380(3)
C14 C19 1.388(3)
C15 C16 1.394(3)
C15 H15 0.9300
C16 C17 1.391(3)
C16 H16 0.9300
C17 C18 1.392(3)
C17 H17 0.9300
C18 C19 1.387(3)
C18 H18 0.9300
C19 N20 1.424(2)
N20 C21 1.468(2)
C21 H21A 0.9600
C21 H21B 0.9600
C21 H21C 0.9600
O22 C23 1.436(2)
C23 H23A 0.9600
C23 H23B 0.9600
C23 H23C 0.9600
O1X H11X 0.8200
O1X H12X 0.8200
O1Y H11Y 0.8200
O1Y H12Y 0.8201

loop_
_geom_torsion_atom_site_label_1
_geom_torsion_atom_site_label_2
_geom_torsion_atom_site_label_3
_geom_torsion_atom_site_label_4
_geom_torsion
O1 C2 C3 O22 2.5(3)
C7 C2 C3 O22 -175.33(16)
O1 C2 C3 C4 -178.87(18)
C7 C2 C3 C4 3.3(3)
O22 C3 C4 C5 176.89(17)
C2 C3 C4 C5 -1.5(3)
C3 C4 C5 C6 -1.2(3)
C4 C5 C6 C7 2.1(3)
O1 C2 C7 C6 179.76(17)
C3 C2 C7 C6 -2.3(3)
O1 C2 C7 C8 -1.7(3)
C3 C2 C7 C8 176.29(16)
C5 C6 C7 C2 -0.4(3)
C5 C6 C7 C8 -178.88(18)
C2 C7 C8 C9 170.32(18)
C6 C7 C8 C9 -11.2(3)
C7 C8 C9 C10 175.66(17)
C8 C9 C10 N20 172.43(17)
C8 C9 C10 C11 -13.1(3)
N20 C10 C11 C14 1.90(18)
C9 C10 C11 C14 -173.20(17)
N20 C10 C11 C13 118.24(17)
C9 C10 C11 C13 -56.9(2)
N20 C10 C11 C12 -115.24(17)
C9 C10 C11 C12 69.7(2)
C10 C11 C14 C15 176.31(18)
C13 C11 C14 C15 59.2(2)
C12 C11 C14 C15 -63.8(2)
C10 C11 C14 C19 -1.16(18)
C13 C11 C14 C19 -118.26(17)
C12 C11 C14 C19 118.71(16)
C19 C14 C15 C16 1.2(3)
C11 C14 C15 C16 -176.04(17)
C14 C15 C16 C17 -0.8(3)
C15 C16 C17 C18 -0.7(3)
C16 C17 C18 C19 1.8(3)
C17 C18 C19 C14 -1.4(3)
C17 C18 C19 N20 175.70(17)
C15 C14 C19 C18 0.0(3)
C11 C14 C19 C18 177.74(17)
C15 C14 C19 N20 -177.66(15)
C11 C14 C19 N20 0.11(19)
C9 C10 N20 C19 173.42(16)
C11 C10 N20 C19 -1.98(19)
C9 C10 N20 C21 -5.2(3)
C11 C10 N20 C21 179.36(16)
C18 C19 N20 C10 -176.27(18)
C14 C19 N20 C10 1.2(2)
C18 C19 N20 C21 2.5(3)
C14 C19 N20 C21 179.94(15)
C4 C3 O22 C23 -1.3(3)
C2 C3 O22 C23 177.15(17)
